data_7220112
loop_
_publ_author_name
'Liu, Yu-Qing'
'Ji, Wei'
'Zhou, Hai-Yan'
'Li, Yu'
'Jing, Su'
'Zhu, Dunru'
'Zhang, jian'

_publ_section_title
;
 Anthracene-based ferrocenylselenoethers: syntheses, crystal structures,
 Cu(I) complexes and sensoring property
;
_journal_name_full 'RSC Adv.'
_journal_paper_doi 10.1039/C5RA06591G
_journal_year 2015
_chemical_formula_sum 'C38 H34 Fe2 Se2'
_chemical_formula_weight 760.27
_chemical_name_systematic
; 
 ? 
;
_space_group_IT_number 19
_symmetry_cell_setting orthorhombic
_symmetry_space_group_name_Hall 'P 2ac 2ab'
_symmetry_space_group_name_H-M 'P 21 21 21'
_atom_sites_solution_hydrogens geom
_atom_sites_solution_primary direct
_atom_sites_solution_secondary difmap
_audit_creation_method SHELXL-97
_audit_update_record
;
2014-11-18 deposited with the CCDC.
2015-05-07 downloaded from the CCDC.
;
_cell_angle_alpha 90.00
_cell_angle_beta 90.00
_cell_angle_gamma 90.00
_cell_formula_units_Z 4
_cell_length_a 5.8967(6)
_cell_length_b 12.0644(13)
_cell_length_c 42.577(5)
_cell_measurement_temperature 293(2)
_cell_volume 3028.9(6)
_computing_cell_refinement 'SAINT (Bruker, 2005)'
_computing_data_collection 'APEX2 (Bruker, 2005)'
_computing_data_reduction SAINT
_computing_molecular_graphics SHELXTL
_computing_publication_material SHELXTL
_computing_structure_refinement 'SHELXL-97 (Sheldrick, 1997)'
_computing_structure_solution 'SHELXS-97 (Sheldrick, 1990)'
_diffrn_ambient_temperature 293(2)
_diffrn_measured_fraction_theta_full 0.998
_diffrn_measured_fraction_theta_max 0.998
_diffrn_measurement_device_type 'Bruker Apex2 CCD'
_diffrn_measurement_method '\w scans'
_diffrn_radiation_monochromator graphite
_diffrn_radiation_source 'fine-focus sealed tube'
_diffrn_radiation_type MoK\a
_diffrn_radiation_wavelength 0.71073
_diffrn_reflns_av_R_equivalents 0.0323
_diffrn_reflns_av_sigmaI/netI 0.0438
_diffrn_reflns_limit_h_max 7
_diffrn_reflns_limit_h_min -7
_diffrn_reflns_limit_k_max 16
_diffrn_reflns_limit_k_min -16
_diffrn_reflns_limit_l_max 42
_diffrn_reflns_limit_l_min -56
_diffrn_reflns_number 26446
_diffrn_reflns_theta_full 28.31
_diffrn_reflns_theta_max 28.31
_diffrn_reflns_theta_min 2.22
_exptl_absorpt_coefficient_mu 3.388
_exptl_absorpt_correction_T_max 0.6671
_exptl_absorpt_correction_T_min 0.6484
_exptl_absorpt_correction_type multi-scan
_exptl_absorpt_process_details '(SADABS; Sheldrick, 2003)'
_exptl_crystal_colour yellow
_exptl_crystal_density_diffrn 1.667
_exptl_crystal_density_method 'not measured'
_exptl_crystal_description cube
_exptl_crystal_F_000 1528
_exptl_crystal_size_max 0.14
_exptl_crystal_size_mid 0.13
_exptl_crystal_size_min 0.13
_refine_diff_density_max 1.008
_refine_diff_density_min -0.660
_refine_diff_density_rms 0.080
_refine_ls_abs_structure_details 'Flack H D (1983), Acta Cryst. A39, 876-881'
_refine_ls_abs_structure_Flack 0.027(10)
_refine_ls_extinction_method none
_refine_ls_goodness_of_fit_ref 1.052
_refine_ls_hydrogen_treatment mixed
_refine_ls_matrix_type full
_refine_ls_number_parameters 380
_refine_ls_number_reflns 7480
_refine_ls_number_restraints 0
_refine_ls_restrained_S_all 1.052
_refine_ls_R_factor_all 0.0486
_refine_ls_R_factor_gt 0.0389
_refine_ls_shift/su_max 0.001
_refine_ls_shift/su_mean 0.000
_refine_ls_structure_factor_coef Fsqd
_refine_ls_weighting_details 'calc w=1/[\s^2^(Fo^2^)+(0.0362P)^2^+1.5728P] where P=(Fo^2^+2Fc^2^)/3'
_refine_ls_weighting_scheme calc
_refine_ls_wR_factor_gt 0.0842
_refine_ls_wR_factor_ref 0.0873
_reflns_number_gt 6483
_reflns_number_total 7480
_reflns_threshold_expression >2sigma(I)
_cod_data_source_file c5ra06591g2.cif
_cod_data_source_block jf2
_cod_depositor_comments
;
The following automatic conversions were performed:

'_symmetry_cell_setting' value 'Orthorhombic' changed to
'orthorhombic' according to
/usr/data/users/saulius/crontab/automatic-downloads/rss-feeds/RSC/lib/dictionaries/cif_core.dic
dictionary named 'cif_core.dic' version 2.4.2 from 2011-04-26.

Automatic conversion script
Id: cif_fix_values 3271 2015-04-21 07:52:19Z andrius 
;
_cod_original_sg_symbol_H-M P212121
_cod_database_code 7220112

loop_
_symmetry_equiv_pos_as_xyz
'x, y, z'
'-x+1/2, -y, z+1/2'
'x+1/2, -y+1/2, -z'
'-x, y+1/2, -z+1/2'

loop_
_atom_site_label
_atom_site_type_symbol
_atom_site_fract_x
_atom_site_fract_y
_atom_site_fract_z
_atom_site_U_iso_or_equiv
_atom_site_adp_type
_atom_site_occupancy
_atom_site_symmetry_multiplicity
_atom_site_calc_flag
_atom_site_refinement_flags
Se1 Se 0.91658(9) 0.58272(4) 0.135455(9) 0.06093(16) Uani 1 1 d .
Se2 Se 0.38163(7) 0.25519(3) 0.123950(9) 0.04292(11) Uani 1 1 d .
Fe1 Fe 0.82202(8) 0.46256(4) 0.211887(11) 0.02931(11) Uani 1 1 d .
Fe2 Fe 0.51736(8) -0.01309(4) 0.147164(12) 0.03325(12) Uani 1 1 d .
C1 C 0.5218(6) 0.1155(3) 0.11672(8) 0.0310(7) Uani 1 1 d .
C2 C 0.7468(6) 0.0863(3) 0.12549(9) 0.0400(8) Uani 1 1 d .
H2A H 0.8585 0.1344 0.1357 0.048 Uiso 1 1 calc R
C3 C 0.7798(7) -0.0253(4) 0.11612(10) 0.0465(10) Uani 1 1 d .
H3A H 0.9185 -0.0687 0.1192 0.056 Uiso 1 1 calc R
C4 C 0.5782(8) -0.0639(3) 0.10238(9) 0.0483(10) Uani 1 1 d .
H4A H 0.5531 -0.1389 0.0943 0.058 Uiso 1 1 calc R
C5 C 0.4194(7) 0.0220(3) 0.10215(8) 0.0377(8) Uani 1 1 d .
H5A H 0.2647 0.0180 0.0938 0.045 Uiso 1 1 calc R
C6 C 0.3786(13) -0.1409(5) 0.17145(12) 0.0794(18) Uani 1 1 d .
H6A H 0.3325 -0.2130 0.1630 0.095 Uiso 1 1 calc R
C7 C 0.2407(8) -0.0435(6) 0.17412(11) 0.0764(19) Uani 1 1 d .
H7A H 0.0819 -0.0362 0.1676 0.092 Uiso 1 1 calc R
C8 C 0.3725(10) 0.0379(5) 0.18831(11) 0.0651(14) Uani 1 1 d .
H8A H 0.3239 0.1136 0.1933 0.078 Uiso 1 1 calc R
C9 C 0.5824(9) -0.0060(4) 0.19382(9) 0.0612(13) Uani 1 1 d .
H9A H 0.7094 0.0342 0.2033 0.073 Uiso 1 1 calc R
C10 C 0.5898(10) -0.1135(4) 0.18437(11) 0.0628(13) Uani 1 1 d .
H10A H 0.7208 -0.1631 0.1861 0.075 Uiso 1 1 calc R
C11 C 0.8050(7) 0.5795(3) 0.17735(8) 0.0360(8) Uani 1 1 d .
C12 C 0.9326(7) 0.6200(3) 0.20315(8) 0.0382(9) Uani 1 1 d .
H12A H 1.0910 0.6444 0.2025 0.046 Uiso 1 1 calc R
C13 C 0.7897(8) 0.6182(3) 0.23020(9) 0.0463(10) Uani 1 1 d .
H13A H 0.8320 0.6414 0.2515 0.056 Uiso 1 1 calc R
C14 C 0.5759(7) 0.5769(3) 0.22072(10) 0.0476(10) Uani 1 1 d .
H14A H 0.4441 0.5660 0.2344 0.057 Uiso 1 1 calc R
C15 C 0.5845(7) 0.5539(3) 0.18835(10) 0.0438(9) Uani 1 1 d .
H15A H 0.4600 0.5241 0.1757 0.053 Uiso 1 1 calc R
C16 C 1.0935(8) 0.3660(4) 0.22183(15) 0.0689(16) Uani 1 1 d .
H16A H 1.2527 0.3892 0.2224 0.083 Uiso 1 1 calc R
C17 C 0.9414(10) 0.3648(4) 0.24705(10) 0.0612(14) Uani 1 1 d .
H17A H 0.9746 0.3887 0.2686 0.073 Uiso 1 1 calc R
C18 C 0.7398(9) 0.3240(4) 0.23661(13) 0.0618(14) Uani 1 1 d .
H18A H 0.6030 0.3144 0.2494 0.074 Uiso 1 1 calc R
C19 C 0.7585(10) 0.2993(3) 0.20554(13) 0.0635(15) Uani 1 1 d .
H19A H 0.6385 0.2680 0.1923 0.076 Uiso 1 1 calc R
C20 C 0.9763(12) 0.3238(4) 0.19596(11) 0.0705(17) Uani 1 1 d .
H20A H 1.0383 0.3127 0.1748 0.085 Uiso 1 1 calc R
C21 C 0.5164(9) 0.3351(3) 0.08807(8) 0.0457(10) Uani 1 1 d .
H21A H 0.6397 0.2912 0.0796 0.069 Uiso 1 1 calc R
H21B H 0.4027 0.3431 0.0718 0.069 Uiso 1 1 calc R
C22 C 0.6063(7) 0.4495(3) 0.09673(8) 0.0350(7) Uani 1 1 d .
H22A H 0.4839 0.4919 0.1066 0.042 Uiso 1 1 calc R
C23 C 0.8028(7) 0.4407(3) 0.11979(9) 0.0470(10) Uani 1 1 d .
H23A H 0.9266 0.4017 0.1096 0.071 Uiso 1 1 calc R
H23B H 0.7545 0.3963 0.1376 0.071 Uiso 1 1 calc R
C24 C 0.6853(6) 0.5120(3) 0.06681(8) 0.0340(8) Uani 1 1 d .
H24A H 0.7326 0.5860 0.0728 0.051 Uiso 1 1 calc R
H24B H 0.8171 0.4742 0.0584 0.051 Uiso 1 1 calc R
C25 C 0.5101(6) 0.5218(3) 0.04105(7) 0.0283(7) Uani 1 1 d .
C26 C 0.5233(6) 0.4581(3) 0.01348(8) 0.0302(7) Uani 1 1 d .
C27 C 0.7027(7) 0.3814(3) 0.00715(9) 0.0387(8) Uani 1 1 d .
H27A H 0.8159 0.3714 0.0221 0.046 Uiso 1 1 calc R
C28 C 0.7124(8) 0.3232(4) -0.01990(10) 0.0485(10) Uani 1 1 d .
H28A H 0.8328 0.2748 -0.0232 0.058 Uiso 1 1 calc R
C29 C 0.5444(8) 0.3341(3) -0.04317(9) 0.0501(11) Uani 1 1 d .
H29A H 0.5542 0.2941 -0.0618 0.060 Uiso 1 1 calc R
C30 C 0.3676(8) 0.4041(3) -0.03799(9) 0.0458(10) Uani 1 1 d .
H30A H 0.2537 0.4096 -0.0530 0.055 Uiso 1 1 calc R
C31 C 0.3520(6) 0.4689(3) -0.01024(8) 0.0341(8) Uani 1 1 d .
C32 C 0.1772(6) 0.5435(3) -0.00566(9) 0.0409(9) Uani 1 1 d .
H32A H 0.0633 0.5482 -0.0207 0.049 Uiso 1 1 calc R
C33 C 0.1654(6) 0.6114(3) 0.02040(8) 0.0353(8) Uani 1 1 d .
C34 C -0.0073(7) 0.6940(3) 0.02339(10) 0.0476(10) Uani 1 1 d .
H34A H -0.1171 0.7010 0.0078 0.057 Uiso 1 1 calc R
C35 C -0.0126(8) 0.7615(4) 0.04837(12) 0.0555(12) Uani 1 1 d .
H35A H -0.1247 0.8154 0.0499 0.067 Uiso 1 1 calc R
C36 C 0.1502(8) 0.7511(3) 0.07220(11) 0.0549(11) Uani 1 1 d .
H36A H 0.1432 0.7978 0.0895 0.066 Uiso 1 1 calc R
C37 C 0.3182(7) 0.6740(3) 0.07047(9) 0.0426(9) Uani 1 1 d .
H37A H 0.4238 0.6690 0.0866 0.051 Uiso 1 1 calc R
C38 C 0.3350(6) 0.6006(3) 0.04421(8) 0.0303(7) Uani 1 1 d .

loop_
_atom_site_aniso_label
_atom_site_aniso_U_11
_atom_site_aniso_U_22
_atom_site_aniso_U_33
_atom_site_aniso_U_23
_atom_site_aniso_U_13
_atom_site_aniso_U_12
Se1 0.0821(4) 0.0715(3) 0.02911(19) 0.00859(19) -0.0047(2) -0.0375(3)
Se2 0.0585(2) 0.03516(18) 0.03512(19) 0.00732(16) 0.00830(18) 0.00297(19)
Fe1 0.0338(2) 0.0288(2) 0.0254(2) 0.00053(19) -0.0032(2) -0.0005(2)
Fe2 0.0326(2) 0.0358(3) 0.0314(2) 0.0084(2) 0.0041(2) 0.0008(2)
C1 0.0331(17) 0.0322(16) 0.0277(16) 0.0066(13) 0.0046(14) -0.0041(15)
C2 0.0359(19) 0.049(2) 0.0355(19) 0.0047(18) 0.0056(16) -0.0079(17)
C3 0.037(2) 0.054(2) 0.048(2) 0.001(2) 0.0123(17) 0.0071(19)
C4 0.062(3) 0.041(2) 0.042(2) -0.0060(17) 0.011(2) -0.004(2)
C5 0.0395(19) 0.042(2) 0.0317(17) 0.0052(15) 0.0022(15) -0.0118(17)
C6 0.123(5) 0.061(3) 0.054(3) 0.017(2) 0.016(3) -0.047(4)
C7 0.039(2) 0.141(6) 0.049(3) 0.043(3) 0.013(2) -0.005(3)
C8 0.078(3) 0.072(3) 0.045(2) 0.015(2) 0.028(3) 0.020(3)
C9 0.077(3) 0.078(3) 0.029(2) 0.012(2) 0.002(2) -0.008(3)
C10 0.075(3) 0.059(3) 0.055(3) 0.031(2) 0.007(3) 0.015(3)
C11 0.044(2) 0.0334(18) 0.0308(17) 0.0079(14) -0.0070(16) -0.0050(17)
C12 0.046(2) 0.0308(17) 0.0377(19) 0.0025(14) -0.0055(17) -0.0055(16)
C13 0.070(3) 0.0323(19) 0.036(2) -0.0034(16) 0.003(2) 0.002(2)
C14 0.045(2) 0.045(2) 0.053(2) 0.0047(18) 0.0089(19) 0.0109(19)
C15 0.042(2) 0.038(2) 0.051(2) 0.0113(17) -0.0120(19) -0.0007(18)
C16 0.037(2) 0.043(2) 0.128(5) 0.031(3) -0.012(3) 0.004(2)
C17 0.095(4) 0.053(3) 0.036(2) 0.0027(19) -0.018(3) 0.021(3)
C18 0.061(3) 0.049(3) 0.075(4) 0.029(3) 0.016(3) 0.005(2)
C19 0.081(4) 0.029(2) 0.081(4) -0.002(2) -0.031(3) -0.004(2)
C20 0.120(5) 0.047(3) 0.044(3) 0.006(2) 0.021(3) 0.041(3)
C21 0.078(3) 0.0353(19) 0.0239(17) 0.0051(14) 0.0011(19) -0.011(2)
C22 0.046(2) 0.0332(17) 0.0255(16) 0.0037(13) -0.0013(16) -0.0005(16)
C23 0.057(2) 0.051(2) 0.034(2) 0.0067(17) -0.0140(19) 0.002(2)
C24 0.0393(18) 0.0365(18) 0.0262(16) 0.0053(14) 0.0010(14) -0.0036(16)
C25 0.0314(16) 0.0272(15) 0.0263(15) 0.0087(12) 0.0026(13) -0.0044(14)
C26 0.0360(17) 0.0285(15) 0.0261(15) 0.0092(13) 0.0010(14) -0.0063(15)
C27 0.041(2) 0.041(2) 0.0333(19) 0.0060(15) -0.0017(16) 0.0011(17)
C28 0.056(3) 0.047(2) 0.043(2) -0.0038(19) 0.013(2) 0.005(2)
C29 0.071(3) 0.051(2) 0.0288(19) -0.0040(17) 0.004(2) -0.009(2)
C30 0.056(3) 0.053(2) 0.0286(18) 0.0053(17) -0.0092(18) -0.011(2)
C31 0.0369(18) 0.0373(18) 0.0282(16) 0.0116(14) -0.0045(14) -0.0081(16)
C32 0.0349(18) 0.048(2) 0.0394(19) 0.0210(17) -0.0079(16) -0.0033(18)
C33 0.0343(18) 0.0327(17) 0.0389(19) 0.0169(15) 0.0032(16) -0.0013(15)
C34 0.039(2) 0.047(2) 0.056(3) 0.023(2) 0.012(2) 0.0119(19)
C35 0.046(2) 0.044(2) 0.076(3) 0.020(2) 0.020(2) 0.019(2)
C36 0.070(3) 0.0331(19) 0.062(3) 0.0010(19) 0.021(2) 0.004(2)
C37 0.053(2) 0.0312(18) 0.044(2) 0.0031(16) 0.0057(19) 0.0001(18)
C38 0.0364(18) 0.0245(15) 0.0300(16) 0.0065(13) 0.0057(15) -0.0018(14)

loop_
_atom_type_symbol
_atom_type_description
_atom_type_scat_dispersion_real
_atom_type_scat_dispersion_imag
_atom_type_scat_source
C C 0.0033 0.0016 'International Tables Vol C Tables 4.2.6.8 and 6.1.1.4'
H H 0.0000 0.0000 'International Tables Vol C Tables 4.2.6.8 and 6.1.1.4'
Fe Fe 0.3463 0.8444 'International Tables Vol C Tables 4.2.6.8 and 6.1.1.4'
Se Se -0.0929 2.2259 'International Tables Vol C Tables 4.2.6.8 and 6.1.1.4'

loop_
_geom_angle_atom_site_label_1
_geom_angle_atom_site_label_2
_geom_angle_atom_site_label_3
_geom_angle
C11 Se1 C23 100.53(17)
C1 Se2 C21 97.64(16)
C20 Fe1 C19 39.9(2)
C20 Fe1 C16 40.4(2)
C19 Fe1 C16 67.3(2)
C20 Fe1 C17 67.08(19)
C19 Fe1 C17 66.2(2)
C16 Fe1 C17 40.3(2)
C20 Fe1 C18 66.5(2)
C19 Fe1 C18 39.2(2)
C16 Fe1 C18 66.9(2)
C17 Fe1 C18 39.1(2)
C20 Fe1 C14 160.5(2)
C19 Fe1 C14 123.5(2)
C16 Fe1 C14 156.1(2)
C17 Fe1 C14 120.26(19)
C18 Fe1 C14 106.93(19)
C20 Fe1 C11 110.65(17)
C19 Fe1 C11 124.59(19)
C16 Fe1 C11 126.0(2)
C17 Fe1 C11 161.7(2)
C18 Fe1 C11 158.3(2)
C14 Fe1 C11 68.28(16)
C20 Fe1 C12 124.4(2)
C19 Fe1 C12 160.1(2)
C16 Fe1 C12 108.73(18)
C17 Fe1 C12 124.30(19)
C18 Fe1 C12 159.2(2)
C14 Fe1 C12 68.37(17)
C11 Fe1 C12 40.66(14)
C20 Fe1 C13 158.6(3)
C19 Fe1 C13 158.3(2)
C16 Fe1 C13 121.5(2)
C17 Fe1 C13 106.56(18)
C18 Fe1 C13 122.4(2)
C14 Fe1 C13 40.58(18)
C11 Fe1 C13 68.58(16)
C12 Fe1 C13 40.90(16)
C20 Fe1 C15 126.1(2)
C19 Fe1 C15 109.42(19)
C16 Fe1 C15 162.6(2)
C17 Fe1 C15 155.7(2)
C18 Fe1 C15 122.2(2)
C14 Fe1 C15 40.33(17)
C11 Fe1 C15 40.56(16)
C12 Fe1 C15 68.17(16)
C13 Fe1 C15 68.14(17)
C1 Fe2 C9 126.45(18)
C1 Fe2 C7 120.8(2)
C9 Fe2 C7 66.7(2)
C1 Fe2 C6 156.2(2)
C9 Fe2 C6 66.9(2)
C7 Fe2 C6 41.4(3)
C1 Fe2 C2 41.12(15)
C9 Fe2 C2 107.15(19)
C7 Fe2 C2 154.2(2)
C6 Fe2 C2 161.7(2)
C1 Fe2 C4 68.16(15)
C9 Fe2 C4 154.0(2)
C7 Fe2 C4 128.2(2)
C6 Fe2 C4 108.7(2)
C2 Fe2 C4 68.55(17)
C1 Fe2 C10 162.0(2)
C9 Fe2 C10 39.1(2)
C7 Fe2 C10 67.8(2)
C6 Fe2 C10 40.3(2)
C2 Fe2 C10 124.4(2)
C4 Fe2 C10 120.80(19)
C1 Fe2 C3 68.29(16)
C9 Fe2 C3 119.7(2)
C7 Fe2 C3 164.5(3)
C6 Fe2 C3 125.6(2)
C2 Fe2 C3 40.74(17)
C4 Fe2 C3 40.32(18)
C10 Fe2 C3 107.5(2)
C1 Fe2 C8 108.90(17)
C9 Fe2 C8 39.2(2)
C7 Fe2 C8 39.9(2)
C6 Fe2 C8 67.9(2)
C2 Fe2 C8 119.4(2)
C4 Fe2 C8 165.4(2)
C10 Fe2 C8 66.5(2)
C3 Fe2 C8 153.4(2)
C1 Fe2 C5 40.93(14)
C9 Fe2 C5 164.53(19)
C7 Fe2 C5 109.91(18)
C6 Fe2 C5 121.4(2)
C2 Fe2 C5 68.91(15)
C4 Fe2 C5 40.01(16)
C10 Fe2 C5 155.44(19)
C3 Fe2 C5 67.80(16)
C8 Fe2 C5 128.52(19)
C5 C1 C2 108.3(3)
C5 C1 Se2 126.1(3)
C2 C1 Se2 125.6(3)
C5 C1 Fe2 70.45(19)
C2 C1 Fe2 69.7(2)
Se2 C1 Fe2 124.79(17)
C3 C2 C1 106.8(4)
C3 C2 Fe2 70.0(2)
C1 C2 Fe2 69.14(19)
C3 C2 H2A 126.6
C1 C2 H2A 126.6
Fe2 C2 H2A 126.6
C4 C3 C2 108.4(4)
C4 C3 Fe2 69.6(2)
C2 C3 Fe2 69.2(2)
C4 C3 H3A 125.8
C2 C3 H3A 125.8
Fe2 C3 H3A 125.8
C5 C4 C3 108.9(3)
C5 C4 Fe2 70.4(2)
C3 C4 Fe2 70.0(2)
C5 C4 H4A 125.5
C3 C4 H4A 125.5
Fe2 C4 H4A 125.5
C4 C5 C1 107.5(3)
C4 C5 Fe2 69.6(2)
C1 C5 Fe2 68.62(19)
C4 C5 H5A 126.2
C1 C5 H5A 126.2
Fe2 C5 H5A 126.2
C10 C6 C7 106.3(5)
C10 C6 Fe2 70.3(3)
C7 C6 Fe2 69.3(3)
C10 C6 H6A 126.8
C7 C6 H6A 126.8
Fe2 C6 H6A 126.8
C8 C7 C6 107.2(5)
C8 C7 Fe2 70.7(3)
C6 C7 Fe2 69.3(3)
C8 C7 H7A 126.4
C6 C7 H7A 126.4
Fe2 C7 H7A 126.4
C9 C8 C7 107.9(5)
C9 C8 Fe2 69.6(3)
C7 C8 Fe2 69.4(3)
C9 C8 H8A 126.1
C7 C8 H8A 126.1
Fe2 C8 H8A 126.1
C10 C9 C8 110.4(5)
C10 C9 Fe2 71.1(3)
C8 C9 Fe2 71.1(3)
C10 C9 H9A 124.8
C8 C9 H9A 124.8
Fe2 C9 H9A 124.8
C9 C10 C6 108.2(5)
C9 C10 Fe2 69.9(2)
C6 C10 Fe2 69.4(3)
C9 C10 H10A 125.9
C6 C10 H10A 125.9
Fe2 C10 H10A 125.9
C15 C11 C12 107.8(3)
C15 C11 Se1 129.2(3)
C12 C11 Se1 122.4(3)
C15 C11 Fe1 69.9(2)
C12 C11 Fe1 69.76(19)
Se1 C11 Fe1 132.3(2)
C11 C12 C13 107.9(4)
C11 C12 Fe1 69.6(2)
C13 C12 Fe1 69.6(2)
C11 C12 H12A 126.1
C13 C12 H12A 126.1
Fe1 C12 H12A 126.1
C14 C13 C12 107.5(4)
C14 C13 Fe1 69.5(2)
C12 C13 Fe1 69.5(2)
C14 C13 H13A 126.2
C12 C13 H13A 126.2
Fe1 C13 H13A 126.2
C15 C14 C13 108.5(4)
C15 C14 Fe1 70.1(2)
C13 C14 Fe1 69.9(2)
C15 C14 H14A 125.8
C13 C14 H14A 125.8
Fe1 C14 H14A 125.8
C14 C15 C11 108.3(4)
C14 C15 Fe1 69.5(2)
C11 C15 Fe1 69.6(2)
C14 C15 H15A 125.8
C11 C15 H15A 125.8
Fe1 C15 H15A 125.8
C20 C16 C17 106.5(5)
C20 C16 Fe1 69.7(3)
C17 C16 Fe1 70.1(3)
C20 C16 H16A 126.7
C17 C16 H16A 126.7
Fe1 C16 H16A 126.7
C18 C17 C16 108.2(4)
C18 C17 Fe1 70.5(3)
C16 C17 Fe1 69.6(3)
C18 C17 H17A 125.9
C16 C17 H17A 125.9
Fe1 C17 H17A 125.9
C19 C18 C17 109.0(5)
C19 C18 Fe1 70.0(3)
C17 C18 Fe1 70.4(3)
C19 C18 H18A 125.5
C17 C18 H18A 125.5
Fe1 C18 H18A 125.5
C18 C19 C20 108.4(5)
C18 C19 Fe1 70.8(3)
C20 C19 Fe1 70.0(3)
C18 C19 H19A 125.8
C20 C19 H19A 125.8
Fe1 C19 H19A 125.8
C19 C20 C16 107.8(4)
C19 C20 Fe1 70.1(3)
C16 C20 Fe1 69.9(3)
C19 C20 H20A 126.1
C16 C20 H20A 126.1
Fe1 C20 H20A 126.1
C22 C21 Se2 113.3(2)
C22 C21 H21A 108.9
Se2 C21 H21A 108.9
C22 C21 H21B 108.9
Se2 C21 H21B 108.9
H21A C21 H21B 107.7
C23 C22 C21 110.9(3)
C23 C22 C24 109.6(3)
C21 C22 C24 110.2(3)
C23 C22 H22A 108.7
C21 C22 H22A 108.7
C24 C22 H22A 108.7
C22 C23 Se1 114.8(3)
C22 C23 H23A 108.6
Se1 C23 H23A 108.6
C22 C23 H23B 108.6
Se1 C23 H23B 108.6
H23A C23 H23B 107.5
C25 C24 C22 115.4(3)
C25 C24 H24A 108.4
C22 C24 H24A 108.4
C25 C24 H24B 108.4
C22 C24 H24B 108.4
H24A C24 H24B 107.5
C26 C25 C38 119.3(3)
C26 C25 C24 121.7(3)
C38 C25 C24 119.0(3)
C25 C26 C27 123.5(3)
C25 C26 C31 120.0(3)
C27 C26 C31 116.5(3)
C28 C27 C26 121.9(4)
C28 C27 H27A 119.0
C26 C27 H27A 119.0
C27 C28 C29 121.5(4)
C27 C28 H28A 119.3
C29 C28 H28A 119.3
C30 C29 C28 118.9(4)
C30 C29 H29A 120.5
C28 C29 H29A 120.5
C29 C30 C31 121.8(4)
C29 C30 H30A 119.1
C31 C30 H30A 119.1
C32 C31 C30 121.6(3)
C32 C31 C26 119.0(3)
C30 C31 C26 119.3(3)
C33 C32 C31 122.5(3)
C33 C32 H32A 118.8
C31 C32 H32A 118.8
C32 C33 C38 118.7(3)
C32 C33 C34 121.4(4)
C38 C33 C34 119.9(4)
C35 C34 C33 120.7(4)
C35 C34 H34A 119.7
C33 C34 H34A 119.7
C34 C35 C36 120.3(4)
C34 C35 H35A 119.9
C36 C35 H35A 119.9
C37 C36 C35 121.4(4)
C37 C36 H36A 119.3
C35 C36 H36A 119.3
C36 C37 C38 121.0(4)
C36 C37 H37A 119.5
C38 C37 H37A 119.5
C25 C38 C33 120.4(3)
C25 C38 C37 122.9(3)
C33 C38 C37 116.7(3)

loop_
_geom_bond_atom_site_label_1
_geom_bond_atom_site_label_2
_geom_bond_distance
Se1 C11 1.902(4)
Se1 C23 1.958(4)
Se2 C1 1.902(3)
Se2 C21 1.974(4)
Fe1 C20 2.022(4)
Fe1 C19 2.024(4)
Fe1 C16 2.025(4)
Fe1 C17 2.032(4)
Fe1 C18 2.034(4)
Fe1 C14 2.037(4)
Fe1 C11 2.040(3)
Fe1 C12 2.042(4)
Fe1 C13 2.042(4)
Fe1 C15 2.044(4)
Fe2 C1 2.022(3)
Fe2 C9 2.025(4)
Fe2 C7 2.028(4)
Fe2 C6 2.029(4)
Fe2 C2 2.030(4)
Fe2 C4 2.035(4)
Fe2 C10 2.040(4)
Fe2 C3 2.040(4)
Fe2 C8 2.044(4)
Fe2 C5 2.046(3)
C1 C5 1.422(5)
C1 C2 1.423(5)
C2 C3 1.417(6)
C2 H2A 0.9800
C3 C4 1.405(6)
C3 H3A 0.9800
C4 C5 1.396(6)
C4 H4A 0.9800
C5 H5A 0.9800
C6 C10 1.401(8)
C6 C7 1.433(8)
C6 H6A 0.9800
C7 C8 1.391(8)
C7 H7A 0.9800
C8 C9 1.367(7)
C8 H8A 0.9800
C9 C10 1.359(7)
C9 H9A 0.9800
C10 H10A 0.9800
C11 C15 1.416(6)
C11 C12 1.418(5)
C12 C13 1.427(6)
C12 H12A 0.9800
C13 C14 1.415(6)
C13 H13A 0.9800
C14 C15 1.407(6)
C14 H14A 0.9800
C15 H15A 0.9800
C16 C20 1.396(8)
C16 C17 1.399(8)
C16 H16A 0.9800
C17 C18 1.361(7)
C17 H17A 0.9800
C18 C19 1.361(7)
C18 H18A 0.9800
C19 C20 1.380(8)
C19 H19A 0.9800
C20 H20A 0.9800
C21 C22 1.524(5)
C21 H21A 0.9700
C21 H21B 0.9700
C22 C23 1.523(5)
C22 C24 1.551(4)
C22 H22A 0.9800
C23 H23A 0.9700
C23 H23B 0.9700
C24 C25 1.511(5)
C24 H24A 0.9700
C24 H24B 0.9700
C25 C26 1.405(5)
C25 C38 1.410(5)
C26 C27 1.431(5)
C26 C31 1.434(5)
C27 C28 1.350(5)
C27 H27A 0.9300
C28 C29 1.407(6)
C28 H28A 0.9300
C29 C30 1.360(6)
C29 H29A 0.9300
C30 C31 1.420(5)
C30 H30A 0.9300
C31 C32 1.382(5)
C32 C33 1.381(6)
C32 H32A 0.9300
C33 C38 1.430(5)
C33 C34 1.431(5)
C34 C35 1.339(6)
C34 H34A 0.9300
C35 C36 1.402(7)
C35 H35A 0.9300
C36 C37 1.360(6)
C36 H36A 0.9300
C37 C38 1.430(5)
C37 H37A 0.9300

loop_
_geom_torsion_atom_site_label_1
_geom_torsion_atom_site_label_2
_geom_torsion_atom_site_label_3
_geom_torsion_atom_site_label_4
_geom_torsion
C21 Se2 C1 C5 -100.3(3)
C21 Se2 C1 C2 80.8(3)
C21 Se2 C1 Fe2 169.6(2)
C9 Fe2 C1 C5 -167.7(3)
C7 Fe2 C1 C5 -85.3(3)
C6 Fe2 C1 C5 -49.7(6)
C2 Fe2 C1 C5 119.1(3)
C4 Fe2 C1 C5 37.1(2)
C10 Fe2 C1 C5 160.6(6)
C3 Fe2 C1 C5 80.7(2)
C8 Fe2 C1 C5 -127.6(3)
C9 Fe2 C1 C2 73.2(3)
C7 Fe2 C1 C2 155.6(3)
C6 Fe2 C1 C2 -168.8(5)
C4 Fe2 C1 C2 -82.0(3)
C10 Fe2 C1 C2 41.5(7)
C3 Fe2 C1 C2 -38.4(2)
C8 Fe2 C1 C2 113.3(3)
C5 Fe2 C1 C2 -119.1(3)
C9 Fe2 C1 Se2 -46.7(3)
C7 Fe2 C1 Se2 35.7(3)
C6 Fe2 C1 Se2 71.2(6)
C2 Fe2 C1 Se2 -120.0(3)
C4 Fe2 C1 Se2 158.1(3)
C10 Fe2 C1 Se2 -78.4(6)
C3 Fe2 C1 Se2 -158.3(3)
C8 Fe2 C1 Se2 -6.6(3)
C5 Fe2 C1 Se2 121.0(3)
C5 C1 C2 C3 0.0(4)
Se2 C1 C2 C3 179.1(3)
Fe2 C1 C2 C3 60.2(3)
C5 C1 C2 Fe2 -60.2(2)
Se2 C1 C2 Fe2 118.9(3)
C1 Fe2 C2 C3 -117.9(3)
C9 Fe2 C2 C3 115.8(3)
C7 Fe2 C2 C3 -172.4(4)
C6 Fe2 C2 C3 47.7(7)
C4 Fe2 C2 C3 -37.0(3)
C10 Fe2 C2 C3 76.5(3)
C8 Fe2 C2 C3 156.7(3)
C5 Fe2 C2 C3 -80.0(3)
C9 Fe2 C2 C1 -126.3(3)
C7 Fe2 C2 C1 -54.5(5)
C6 Fe2 C2 C1 165.6(6)
C4 Fe2 C2 C1 80.9(2)
C10 Fe2 C2 C1 -165.6(2)
C3 Fe2 C2 C1 117.9(3)
C8 Fe2 C2 C1 -85.4(3)
C5 Fe2 C2 C1 37.9(2)
C1 C2 C3 C4 -0.9(4)
Fe2 C2 C3 C4 58.7(3)
C1 C2 C3 Fe2 -59.6(2)
C1 Fe2 C3 C4 -81.4(3)
C9 Fe2 C3 C4 158.0(3)
C7 Fe2 C3 C4 47.4(8)
C6 Fe2 C3 C4 76.5(3)
C2 Fe2 C3 C4 -120.1(4)
C10 Fe2 C3 C4 117.2(3)
C8 Fe2 C3 C4 -170.5(4)
C5 Fe2 C3 C4 -37.1(2)
C1 Fe2 C3 C2 38.7(2)
C9 Fe2 C3 C2 -81.9(3)
C7 Fe2 C3 C2 167.6(6)
C6 Fe2 C3 C2 -163.4(3)
C4 Fe2 C3 C2 120.1(4)
C10 Fe2 C3 C2 -122.7(3)
C8 Fe2 C3 C2 -50.4(5)
C5 Fe2 C3 C2 83.0(2)
C2 C3 C4 C5 1.4(5)
Fe2 C3 C4 C5 59.9(3)
C2 C3 C4 Fe2 -58.5(3)
C1 Fe2 C4 C5 -37.9(2)
C9 Fe2 C4 C5 -167.6(4)
C7 Fe2 C4 C5 74.8(3)
C6 Fe2 C4 C5 116.9(3)
C2 Fe2 C4 C5 -82.3(2)
C10 Fe2 C4 C5 159.5(3)
C3 Fe2 C4 C5 -119.7(3)
C8 Fe2 C4 C5 43.2(8)
C1 Fe2 C4 C3 81.7(3)
C9 Fe2 C4 C3 -47.9(5)
C7 Fe2 C4 C3 -165.5(3)
C6 Fe2 C4 C3 -123.4(3)
C2 Fe2 C4 C3 37.3(2)
C10 Fe2 C4 C3 -80.8(3)
C8 Fe2 C4 C3 162.9(7)
C5 Fe2 C4 C3 119.7(3)
C3 C4 C5 C1 -1.4(4)
Fe2 C4 C5 C1 58.3(2)
C3 C4 C5 Fe2 -59.7(3)
C2 C1 C5 C4 0.8(4)
Se2 C1 C5 C4 -178.3(2)
Fe2 C1 C5 C4 -58.9(3)
C2 C1 C5 Fe2 59.7(2)
Se2 C1 C5 Fe2 -119.4(3)
C1 Fe2 C5 C4 119.4(3)
C9 Fe2 C5 C4 159.3(7)
C7 Fe2 C5 C4 -126.2(3)
C6 Fe2 C5 C4 -81.7(3)
C2 Fe2 C5 C4 81.4(2)
C10 Fe2 C5 C4 -46.3(5)
C3 Fe2 C5 C4 37.4(2)
C8 Fe2 C5 C4 -167.2(3)
C9 Fe2 C5 C1 39.9(8)
C7 Fe2 C5 C1 114.4(3)
C6 Fe2 C5 C1 158.9(3)
C2 Fe2 C5 C1 -38.0(2)
C4 Fe2 C5 C1 -119.4(3)
C10 Fe2 C5 C1 -165.7(4)
C3 Fe2 C5 C1 -82.0(2)
C8 Fe2 C5 C1 73.4(3)
C1 Fe2 C6 C10 -166.0(4)
C9 Fe2 C6 C10 -36.6(3)
C7 Fe2 C6 C10 -117.0(5)
C2 Fe2 C6 C10 38.0(8)
C4 Fe2 C6 C10 115.9(3)
C3 Fe2 C6 C10 74.3(4)
C8 Fe2 C6 C10 -79.2(3)
C5 Fe2 C6 C10 158.1(3)
C1 Fe2 C6 C7 -49.1(6)
C9 Fe2 C6 C7 80.4(4)
C2 Fe2 C6 C7 154.9(6)
C4 Fe2 C6 C7 -127.1(3)
C10 Fe2 C6 C7 117.0(5)
C3 Fe2 C6 C7 -168.7(3)
C8 Fe2 C6 C7 37.8(3)
C5 Fe2 C6 C7 -84.9(4)
C10 C6 C7 C8 0.1(5)
Fe2 C6 C7 C8 -60.8(3)
C10 C6 C7 Fe2 60.9(3)
C1 Fe2 C7 C8 -82.8(3)
C9 Fe2 C7 C8 36.9(3)
C6 Fe2 C7 C8 117.9(4)
C2 Fe2 C7 C8 -44.3(6)
C4 Fe2 C7 C8 -168.1(3)
C10 Fe2 C7 C8 79.4(3)
C3 Fe2 C7 C8 154.6(6)
C5 Fe2 C7 C8 -126.8(3)
C1 Fe2 C7 C6 159.2(3)
C9 Fe2 C7 C6 -81.0(4)
C2 Fe2 C7 C6 -162.2(4)
C4 Fe2 C7 C6 74.0(4)
C10 Fe2 C7 C6 -38.5(3)
C3 Fe2 C7 C6 36.7(8)
C8 Fe2 C7 C6 -117.9(4)
C5 Fe2 C7 C6 115.3(3)
C6 C7 C8 C9 0.7(5)
Fe2 C7 C8 C9 -59.2(3)
C6 C7 C8 Fe2 60.0(3)
C1 Fe2 C8 C9 -125.0(3)
C7 Fe2 C8 C9 119.3(5)
C6 Fe2 C8 C9 80.2(4)
C2 Fe2 C8 C9 -81.1(3)
C4 Fe2 C8 C9 159.2(7)
C10 Fe2 C8 C9 36.3(3)
C3 Fe2 C8 C9 -45.9(6)
C5 Fe2 C8 C9 -166.6(3)
C1 Fe2 C8 C7 115.7(3)
C9 Fe2 C8 C7 -119.3(5)
C6 Fe2 C8 C7 -39.1(3)
C2 Fe2 C8 C7 159.6(3)
C4 Fe2 C8 C7 39.9(9)
C10 Fe2 C8 C7 -82.9(3)
C3 Fe2 C8 C7 -165.2(4)
C5 Fe2 C8 C7 74.2(4)
C7 C8 C9 C10 -1.4(5)
Fe2 C8 C9 C10 -60.5(3)
C7 C8 C9 Fe2 59.1(3)
C1 Fe2 C9 C10 -165.1(3)
C7 Fe2 C9 C10 82.9(4)
C6 Fe2 C9 C10 37.7(4)
C2 Fe2 C9 C10 -123.9(3)
C4 Fe2 C9 C10 -47.8(6)
C3 Fe2 C9 C10 -81.3(4)
C8 Fe2 C9 C10 120.4(5)
C5 Fe2 C9 C10 163.4(6)
C1 Fe2 C9 C8 74.5(4)
C7 Fe2 C9 C8 -37.6(3)
C6 Fe2 C9 C8 -82.8(4)
C2 Fe2 C9 C8 115.7(3)
C4 Fe2 C9 C8 -168.2(4)
C10 Fe2 C9 C8 -120.4(5)
C3 Fe2 C9 C8 158.2(3)
C5 Fe2 C9 C8 43.0(8)
C8 C9 C10 C6 1.5(5)
Fe2 C9 C10 C6 -59.0(3)
C8 C9 C10 Fe2 60.5(3)
C7 C6 C10 C9 -0.9(5)
Fe2 C6 C10 C9 59.3(3)
C7 C6 C10 Fe2 -60.3(3)
C1 Fe2 C10 C9 42.1(8)
C7 Fe2 C10 C9 -80.0(4)
C6 Fe2 C10 C9 -119.5(5)
C2 Fe2 C10 C9 74.0(4)
C4 Fe2 C10 C9 157.8(3)
C3 Fe2 C10 C9 115.7(3)
C8 Fe2 C10 C9 -36.5(3)
C5 Fe2 C10 C9 -169.4(4)
C1 Fe2 C10 C6 161.6(5)
C9 Fe2 C10 C6 119.5(5)
C7 Fe2 C10 C6 39.5(4)
C2 Fe2 C10 C6 -166.5(3)
C4 Fe2 C10 C6 -82.7(4)
C3 Fe2 C10 C6 -124.8(3)
C8 Fe2 C10 C6 83.0(4)
C5 Fe2 C10 C6 -49.9(6)
C23 Se1 C11 C15 -48.1(4)
C23 Se1 C11 C12 141.5(3)
C23 Se1 C11 Fe1 50.1(3)
C20 Fe1 C11 C15 121.9(3)
C19 Fe1 C11 C15 79.4(3)
C16 Fe1 C11 C15 164.8(3)
C17 Fe1 C11 C15 -158.8(5)
C18 Fe1 C11 C15 43.9(6)
C14 Fe1 C11 C15 -37.2(3)
C12 Fe1 C11 C15 -118.9(3)
C13 Fe1 C11 C15 -81.0(3)
C20 Fe1 C11 C12 -119.2(3)
C19 Fe1 C11 C12 -161.8(3)
C16 Fe1 C11 C12 -76.3(3)
C17 Fe1 C11 C12 -39.9(6)
C18 Fe1 C11 C12 162.8(5)
C14 Fe1 C11 C12 81.7(3)
C13 Fe1 C11 C12 37.9(3)
C15 Fe1 C11 C12 118.9(3)
C20 Fe1 C11 Se1 -3.3(4)
C19 Fe1 C11 Se1 -45.9(4)
C16 Fe1 C11 Se1 39.6(4)
C17 Fe1 C11 Se1 76.0(6)
C18 Fe1 C11 Se1 -81.3(6)
C14 Fe1 C11 Se1 -162.5(3)
C12 Fe1 C11 Se1 115.9(4)
C13 Fe1 C11 Se1 153.7(3)
C15 Fe1 C11 Se1 -125.3(4)
C15 C11 C12 C13 0.5(4)
Se1 C11 C12 C13 172.7(3)
Fe1 C11 C12 C13 -59.2(3)
C15 C11 C12 Fe1 59.8(3)
Se1 C11 C12 Fe1 -128.0(3)
C20 Fe1 C12 C11 81.9(3)
C19 Fe1 C12 C11 49.0(6)
C16 Fe1 C12 C11 123.9(3)
C17 Fe1 C12 C11 165.9(3)
C18 Fe1 C12 C11 -162.1(5)
C14 Fe1 C12 C11 -81.4(3)
C13 Fe1 C12 C11 -119.2(4)
C15 Fe1 C12 C11 -37.8(2)
C20 Fe1 C12 C13 -158.9(3)
C19 Fe1 C12 C13 168.3(5)
C16 Fe1 C12 C13 -116.9(3)
C17 Fe1 C12 C13 -74.9(3)
C18 Fe1 C12 C13 -42.9(6)
C14 Fe1 C12 C13 37.8(3)
C11 Fe1 C12 C13 119.2(4)
C15 Fe1 C12 C13 81.4(3)
C11 C12 C13 C14 -0.1(4)
Fe1 C12 C13 C14 -59.4(3)
C11 C12 C13 Fe1 59.2(3)
C20 Fe1 C13 C14 173.3(4)
C19 Fe1 C13 C14 -50.4(6)
C16 Fe1 C13 C14 -158.8(3)
C17 Fe1 C13 C14 -117.5(3)
C18 Fe1 C13 C14 -77.8(3)
C11 Fe1 C13 C14 81.2(3)
C12 Fe1 C13 C14 118.8(4)
C15 Fe1 C13 C14 37.4(2)
C20 Fe1 C13 C12 54.5(6)
C19 Fe1 C13 C12 -169.2(5)
C16 Fe1 C13 C12 82.3(3)
C17 Fe1 C13 C12 123.7(3)
C18 Fe1 C13 C12 163.3(3)
C14 Fe1 C13 C12 -118.8(4)
C11 Fe1 C13 C12 -37.7(2)
C15 Fe1 C13 C12 -81.4(3)
C12 C13 C14 C15 -0.4(4)
Fe1 C13 C14 C15 -59.8(3)
C12 C13 C14 Fe1 59.4(3)
C20 Fe1 C14 C15 -53.3(6)
C19 Fe1 C14 C15 -80.6(3)
C16 Fe1 C14 C15 168.9(4)
C17 Fe1 C14 C15 -160.6(3)
C18 Fe1 C14 C15 -120.2(3)
C11 Fe1 C14 C15 37.4(2)
C12 Fe1 C14 C15 81.3(2)
C13 Fe1 C14 C15 119.4(4)
C20 Fe1 C14 C13 -172.7(5)
C19 Fe1 C14 C13 160.0(3)
C16 Fe1 C14 C13 49.5(5)
C17 Fe1 C14 C13 80.0(3)
C18 Fe1 C14 C13 120.4(3)
C11 Fe1 C14 C13 -82.0(2)
C12 Fe1 C14 C13 -38.1(2)
C15 Fe1 C14 C13 -119.4(4)
C13 C14 C15 C11 0.7(4)
Fe1 C14 C15 C11 -58.9(3)
C13 C14 C15 Fe1 59.6(3)
C12 C11 C15 C14 -0.8(4)
Se1 C11 C15 C14 -172.3(3)
Fe1 C11 C15 C14 58.9(3)
C12 C11 C15 Fe1 -59.7(3)
Se1 C11 C15 Fe1 128.8(3)
C20 Fe1 C15 C14 160.7(3)
C19 Fe1 C15 C14 119.3(3)
C16 Fe1 C15 C14 -164.9(6)
C17 Fe1 C15 C14 44.2(5)
C18 Fe1 C15 C14 77.8(3)
C11 Fe1 C15 C14 -119.8(4)
C12 Fe1 C15 C14 -81.9(3)
C13 Fe1 C15 C14 -37.6(3)
C20 Fe1 C15 C11 -79.5(3)
C19 Fe1 C15 C11 -120.9(3)
C16 Fe1 C15 C11 -45.1(7)
C17 Fe1 C15 C11 164.0(4)
C18 Fe1 C15 C11 -162.4(3)
C14 Fe1 C15 C11 119.8(4)
C12 Fe1 C15 C11 37.9(2)
C13 Fe1 C15 C11 82.2(3)
C19 Fe1 C16 C20 37.6(3)
C17 Fe1 C16 C20 117.2(4)
C18 Fe1 C16 C20 80.3(3)
C14 Fe1 C16 C20 159.8(4)
C11 Fe1 C16 C20 -79.5(3)
C12 Fe1 C16 C20 -121.5(3)
C13 Fe1 C16 C20 -164.7(3)
C15 Fe1 C16 C20 -44.9(7)
C20 Fe1 C16 C17 -117.2(4)
C19 Fe1 C16 C17 -79.5(3)
C18 Fe1 C16 C17 -36.8(3)
C14 Fe1 C16 C17 42.6(6)
C11 Fe1 C16 C17 163.3(3)
C12 Fe1 C16 C17 121.3(3)
C13 Fe1 C16 C17 78.1(3)
C15 Fe1 C16 C17 -162.0(5)
C20 C16 C17 C18 -0.3(5)
Fe1 C16 C17 C18 60.2(3)
C20 C16 C17 Fe1 -60.5(3)
C20 Fe1 C17 C18 -80.4(4)
C19 Fe1 C17 C18 -36.8(3)
C16 Fe1 C17 C18 -119.1(4)
C14 Fe1 C17 C18 79.4(3)
C11 Fe1 C17 C18 -167.0(5)
C12 Fe1 C17 C18 162.6(3)
C13 Fe1 C17 C18 121.4(3)
C15 Fe1 C17 C18 48.0(5)
C20 Fe1 C17 C16 38.7(3)
C19 Fe1 C17 C16 82.3(3)
C18 Fe1 C17 C16 119.1(4)
C14 Fe1 C17 C16 -161.5(3)
C11 Fe1 C17 C16 -47.9(7)
C12 Fe1 C17 C16 -78.3(3)
C13 Fe1 C17 C16 -119.5(3)
C15 Fe1 C17 C16 167.0(4)
C16 C17 C18 C19 -0.1(5)
Fe1 C17 C18 C19 59.5(3)
C16 C17 C18 Fe1 -59.6(3)
C20 Fe1 C18 C19 -37.8(3)
C16 Fe1 C18 C19 -81.9(4)
C17 Fe1 C18 C19 -119.9(5)
C14 Fe1 C18 C19 122.7(3)
C11 Fe1 C18 C19 49.1(6)
C12 Fe1 C18 C19 -163.8(5)
C13 Fe1 C18 C19 164.3(3)
C15 Fe1 C18 C19 81.3(4)
C20 Fe1 C18 C17 82.1(4)
C19 Fe1 C18 C17 119.9(5)
C16 Fe1 C18 C17 38.0(3)
C14 Fe1 C18 C17 -117.4(3)
C11 Fe1 C18 C17 168.9(4)
C12 Fe1 C18 C17 -43.9(7)
C13 Fe1 C18 C17 -75.8(3)
C15 Fe1 C18 C17 -158.8(3)
C17 C18 C19 C20 0.4(5)
Fe1 C18 C19 C20 60.2(3)
C17 C18 C19 Fe1 -59.7(3)
C20 Fe1 C19 C18 118.8(4)
C16 Fe1 C19 C18 80.8(4)
C17 Fe1 C19 C18 36.7(3)
C14 Fe1 C19 C18 -75.0(3)
C11 Fe1 C19 C18 -160.2(3)
C12 Fe1 C19 C18 163.1(5)
C13 Fe1 C19 C18 -38.0(7)
C15 Fe1 C19 C18 -117.6(3)
C16 Fe1 C19 C20 -38.1(3)
C17 Fe1 C19 C20 -82.1(3)
C18 Fe1 C19 C20 -118.8(4)
C14 Fe1 C19 C20 166.2(3)
C11 Fe1 C19 C20 80.9(3)
C12 Fe1 C19 C20 44.2(7)
C13 Fe1 C19 C20 -156.9(5)
C15 Fe1 C19 C20 123.6(3)
C18 C19 C20 C16 -0.7(5)
Fe1 C19 C20 C16 60.0(3)
C18 C19 C20 Fe1 -60.7(3)
C17 C16 C20 C19 0.6(5)
Fe1 C16 C20 C19 -60.2(3)
C17 C16 C20 Fe1 60.8(3)
C16 Fe1 C20 C19 118.6(4)
C17 Fe1 C20 C19 79.9(3)
C18 Fe1 C20 C19 37.1(3)
C14 Fe1 C20 C19 -36.6(7)
C11 Fe1 C20 C19 -119.7(3)
C12 Fe1 C20 C19 -163.3(3)
C13 Fe1 C20 C19 156.5(5)
C15 Fe1 C20 C19 -76.6(3)
C19 Fe1 C20 C16 -118.6(4)
C17 Fe1 C20 C16 -38.7(3)
C18 Fe1 C20 C16 -81.4(3)
C14 Fe1 C20 C16 -155.2(5)
C11 Fe1 C20 C16 121.8(3)
C12 Fe1 C20 C16 78.2(3)
C13 Fe1 C20 C16 37.9(6)
C15 Fe1 C20 C16 164.8(3)
C1 Se2 C21 C22 -134.5(3)
Se2 C21 C22 C23 64.5(4)
Se2 C21 C22 C24 -173.9(3)
C21 C22 C23 Se1 -175.1(3)
C24 C22 C23 Se1 63.0(4)
C11 Se1 C23 C22 107.4(3)
C23 C22 C24 C25 177.0(3)
C21 C22 C24 C25 54.6(4)
C22 C24 C25 C26 -106.0(4)
C22 C24 C25 C38 76.9(4)
C38 C25 C26 C27 175.8(3)
C24 C25 C26 C27 -1.3(5)
C38 C25 C26 C31 -3.7(5)
C24 C25 C26 C31 179.2(3)
C25 C26 C27 C28 -178.6(4)
C31 C26 C27 C28 0.9(5)
C26 C27 C28 C29 -0.8(6)
C27 C28 C29 C30 -0.7(6)
C28 C29 C30 C31 2.1(6)
C29 C30 C31 C32 177.1(4)
C29 C30 C31 C26 -2.0(6)
C25 C26 C31 C32 0.9(5)
C27 C26 C31 C32 -178.7(3)
C25 C26 C31 C30 180.0(3)
C27 C26 C31 C30 0.5(5)
C30 C31 C32 C33 -176.6(4)
C26 C31 C32 C33 2.5(5)
C31 C32 C33 C38 -2.8(5)
C31 C32 C33 C34 175.0(3)
C32 C33 C34 C35 -178.0(4)
C38 C33 C34 C35 -0.2(5)
C33 C34 C35 C36 -0.7(6)
C34 C35 C36 C37 0.9(6)
C35 C36 C37 C38 0.0(6)
C26 C25 C38 C33 3.4(5)
C24 C25 C38 C33 -179.4(3)
C26 C25 C38 C37 -175.6(3)
C24 C25 C38 C37 1.6(5)
C32 C33 C38 C25 -0.2(5)
C34 C33 C38 C25 -178.0(3)
C32 C33 C38 C37 178.9(3)
C34 C33 C38 C37 1.0(5)
C36 C37 C38 C25 178.1(3)
C36 C37 C38 C33 -0.9(5)
